data_7114353
loop_
_publ_author_name
'Ponomarova, Vira V.'
'Komarchuk, Vasiliy V.'
'Boldog, Ishtvan'
'Chernega, Alexander N.'
'Sieler, Joachim'
'Domasevitch, Konstantin V.'

_publ_section_title
;
 Mixed-anion complexes with a bipyrazolyl ligand. A new entry to a realm
 of three-dimensional five-connected coordination topologiesElectronic
 supplementary information (ESI) available: crystal structure
 determination and refinement details for 1\^a&#x20AC;&#x201C;4. See
 http://www.rsc.org/suppdata/cc/b1/b110599j/
;
_journal_issue 5
_journal_name_full 'Chemical Communications'
_journal_page_first 436
_journal_paper_doi 10.1039/b110599j
_journal_year 2002
_chemical_formula_sum 'C40 H62 N18 Ni2 O13 S'
_chemical_formula_weight 1152.56
_chemical_name_systematic
;
Tetrakis(3,3',5,5'-Tetramethyl-4,4'-bipyrazolyl) Sulfato Dinitrato
Dinickel(II), trihydrate
;
_space_group_IT_number 128
_symmetry_cell_setting tetragonal
_symmetry_space_group_name_Hall '-P 4 2n'
_symmetry_space_group_name_H-M 'P 4/m n c'
_atom_sites_solution_hydrogens geom
_atom_sites_solution_primary direct
_atom_sites_solution_secondary difmap
_audit_creation_method SHELXL
_cell_angle_alpha 90.00
_cell_angle_beta 90.00
_cell_angle_gamma 90.00
_cell_formula_units_Z 2
_cell_length_a 13.6542(13)
_cell_length_b 13.6542(13)
_cell_length_c 16.477(2)
_cell_measurement_temperature 223(2)
_cell_volume 3071.9(6)
_computing_structure_refinement 'SHELXL-93 (Sheldrick, 1993)'
_computing_structure_solution 'SHELXS-86 (Sheldrick, 1990)'
_diffrn_ambient_temperature 223(2)
_diffrn_measurement_device 'SMART CCD Siemens'
_diffrn_radiation_monochromator graphite
_diffrn_radiation_source 'fine-focus sealed tube'
_diffrn_radiation_type MoK\a
_diffrn_radiation_wavelength 0.71073
_diffrn_reflns_av_R_equivalents 0.0461
_diffrn_reflns_av_sigmaI/netI 0.0191
_diffrn_reflns_limit_h_max 17
_diffrn_reflns_limit_h_min -17
_diffrn_reflns_limit_k_max 15
_diffrn_reflns_limit_k_min -17
_diffrn_reflns_limit_l_max 21
_diffrn_reflns_limit_l_min -10
_diffrn_reflns_number 8138
_diffrn_reflns_theta_max 27.09
_diffrn_reflns_theta_min 1.94
_exptl_absorpt_coefficient_mu 0.713
_exptl_crystal_colour green
_exptl_crystal_density_diffrn 1.246
_exptl_crystal_description prism
_exptl_crystal_F_000 1208
_exptl_crystal_size_max 0.22
_exptl_crystal_size_mid 0.22
_exptl_crystal_size_min 0.12
_refine_diff_density_max 0.690
_refine_diff_density_min -0.367
_refine_diff_density_rms 0.076
_refine_ls_extinction_coef 0.0169(66)
_refine_ls_extinction_expression Fc^*^=kFc[1+0.001xFc^2^\l^3^/sin(2\q)]^-1/4^
_refine_ls_extinction_method SHELXL
_refine_ls_goodness_of_fit_all 1.370
_refine_ls_goodness_of_fit_obs 1.370
_refine_ls_matrix_type full
_refine_ls_number_parameters 108
_refine_ls_number_reflns 1021
_refine_ls_number_restraints 8
_refine_ls_restrained_S_all 3.410
_refine_ls_restrained_S_obs 1.368
_refine_ls_R_factor_all 0.1098
_refine_ls_R_factor_obs 0.0801
_refine_ls_shift/esd_max 0.000
_refine_ls_shift/esd_mean 0.000
_refine_ls_structure_factor_coef Fsqd
_refine_ls_weighting_details 'w=1/[\s^2^(Fo^2^)+(0.0120P)^2^+14.8433P] where P=(Fo^2^+2Fc^2^)/3'
_refine_ls_weighting_scheme calc
_refine_ls_wR_factor_all 0.3476
_refine_ls_wR_factor_obs 0.1836
_reflns_number_observed 1021
_reflns_number_total 1129
_reflns_observed_criterion >2sigma(I)
_cod_data_source_file b110599j.txt
_cod_data_source_block c1026
_cod_depositor_comments
;
The following automatic conversions were performed:

'_symmetry_cell_setting' value 'Tetragonal' changed to 'tetragonal'
according to
/usr/data/users/saulius/automatic-downloads/retrospective/RSC/lib/dictionaries/cif_core.dic
dictionary named 'cif_core.dic' version 2.4.2 from 2011-04-26.

Automatic conversion script
Id: cif_fix_values 2281 2013-09-26 08:29:07Z andrius 

The following automatic conversions were performed:

'_refine_ls_weighting_scheme' value 'calc
w=1/[\s^2^(Fo^2^)+(0.0120P)^2^+14.8433P] where P=(Fo^2^+2Fc^2^)/3'
was changed to 'calc'. New tag '_refine_ls_weighting_details' was
created. The value of the new tag was set to
'w=1/[\s^2^(Fo^2^)+(0.0120P)^2^+14.8433P] where P=(Fo^2^+2Fc^2^)/3'.

Automatic conversion script
Id: cif_fix_values 3143 2015-03-26 13:38:13Z robertas 
;
_cod_original_cell_volume 3071.9(5)
_cod_original_sg_symbol_H-M P4/mnc
_cod_database_code 7114353

loop_
_symmetry_equiv_pos_as_xyz
'x, y, z'
'-x, -y, z'
'-y, x, z'
'y, -x, z'
'-x+1/2, y+1/2, -z+1/2'
'x+1/2, -y+1/2, -z+1/2'
'y+1/2, x+1/2, -z+1/2'
'-y+1/2, -x+1/2, -z+1/2'
'-x, -y, -z'
'x, y, -z'
'y, -x, -z'
'-y, x, -z'
'x-1/2, -y-1/2, z-1/2'
'-x-1/2, y-1/2, z-1/2'
'-y-1/2, -x-1/2, z-1/2'
'y-1/2, x-1/2, z-1/2'

loop_
_atom_site_aniso_label
_atom_site_aniso_U_11
_atom_site_aniso_U_22
_atom_site_aniso_U_33
_atom_site_aniso_U_23
_atom_site_aniso_U_13
_atom_site_aniso_U_12
Ni1 0.0409(8) 0.0409(8) 0.0267(8) 0.000 0.000 0.000
O1 0.096(6) 0.096(6) 0.032(5) 0.000 0.000 0.000
S1 0.035(6) 0.029(6) 0.023(3) 0.000 0.000 0.003(4)
O2 0.052(3) 0.052(3) 0.027(4) 0.000 0.000 0.000
O3 0.030(7) 0.176(21) 0.021(6) 0.000 0.000 0.019(10)
N1 0.042(3) 0.034(3) 0.039(3) -0.002(3) 0.013(3) 0.000(2)
N2 0.038(3) 0.037(3) 0.042(3) 0.001(2) 0.014(2) 0.005(2)
C1 0.039(3) 0.041(4) 0.048(4) 0.001(3) 0.009(3) 0.002(3)
C2 0.038(4) 0.034(3) 0.048(4) 0.006(3) 0.010(3) 0.005(3)
C3 0.041(4) 0.043(4) 0.047(3) -0.001(3) 0.020(3) 0.004(3)
C4 0.095(7) 0.052(5) 0.085(6) -0.003(5) 0.058(6) 0.000(4)
C5 0.091(7) 0.045(4) 0.094(7) -0.014(5) 0.037(6) -0.001(4)

loop_
_atom_site_label
_atom_site_type_symbol
_atom_site_fract_x
_atom_site_fract_y
_atom_site_fract_z
_atom_site_U_iso_or_equiv
_atom_site_thermal_displace_type
_atom_site_occupancy
_atom_site_calc_flag
_atom_site_refinement_flags
Ni1 Ni 0.0000 0.0000 0.30168(9) 0.0362(6) Uani 1 d S
O1 O 0.0000 0.0000 0.1732(6) 0.075(3) Uani 1 d S
S1 S 0.0291(7) 0.0475(6) 0.5000 0.029(2) Uani 0.25 d SP
O2 O 0.0000 0.0000 0.4281(5) 0.044(2) Uani 1 d S
O3 O 0.1445(11) 0.0320(18) 0.5000 0.076(7) Uani 0.50 d SP
N1 N 0.0869(4) 0.1267(4) 0.3040(3) 0.0381(13) Uani 1 d .
N2 N 0.0551(4) 0.2035(4) 0.3494(3) 0.0390(13) Uani 1 d .
H2A H 0.0091(4) 0.1983(4) 0.3874(3) 0.047 Uiso 1 d R
C1 C 0.1011(5) 0.2873(5) 0.3314(4) 0.043(2) Uani 1 d .
C2 C 0.1666(5) 0.2655(5) 0.2702(4) 0.040(2) Uani 1 d .
C3 C 0.1561(5) 0.1650(5) 0.2556(4) 0.0435(15) Uani 1 d .
C4 C 0.2145(8) 0.1047(7) 0.1986(7) 0.077(3) Uani 1 d .
H4A H 0.1929(8) 0.0384(7) 0.2000(7) 0.093 Uiso 1 d R
H4B H 0.2059(8) 0.1304(7) 0.1457(7) 0.093 Uiso 1 d R
H4C H 0.2820(8) 0.1077(7) 0.2129(7) 0.093 Uiso 1 d R
C5 C 0.0786(8) 0.3813(6) 0.3736(7) 0.077(3) Uani 1 d .
H5A H 0.0295(8) 0.3705(6) 0.4134(7) 0.092 Uiso 1 d R
H5B H 0.1362(8) 0.4062(6) 0.3986(7) 0.092 Uiso 1 d R
H5C H 0.0553(8) 0.4274(6) 0.3350(7) 0.092 Uiso 1 d R
O4 O -0.2034(15) -0.0705(12) 0.5000 0.011(4) Uiso 0.25 d SP
N3 N 0.3194(38) 0.4568(35) 0.5000 0.098(16) Uiso 0.25 d SPD
N3A N 0.2061(28) 0.5930(28) 0.5000 0.131(23) Uiso 0.25 d SPD
O8 O 0.3389(29) 0.4208(29) 0.5661(18) 0.115(11) Uiso 0.25 d PD
O6 O 0.1192(25) 0.5836(33) 0.5000 0.102(13) Uiso 0.25 d SPD
O7 O 0.2420(42) 0.6734(29) 0.5000 0.180(30) Uiso 0.25 d SPD
O5 O 0.2575(26) 0.5219(29) 0.5000 0.177(15) Uiso 0.50 d SPD

loop_
_atom_type_symbol
_atom_type_description
_atom_type_scat_dispersion_real
_atom_type_scat_dispersion_imag
_atom_type_scat_source
C C 0.0033 0.0016 'International Tables Vol C Tables 4.2.6.8 and 6.1.1.4'
H H 0.0000 0.0000 'International Tables Vol C Tables 4.2.6.8 and 6.1.1.4'
N N 0.0061 0.0033 'International Tables Vol C Tables 4.2.6.8 and 6.1.1.4'
O O 0.0106 0.0060 'International Tables Vol C Tables 4.2.6.8 and 6.1.1.4'
S S 0.1246 0.1234 'International Tables Vol C Tables 4.2.6.8 and 6.1.1.4'
Ni Ni 0.3393 1.1124 'International Tables Vol C Tables 4.2.6.8 and 6.1.1.4'

loop_
_geom_angle_atom_site_label_1
_geom_angle_atom_site_label_2
_geom_angle_atom_site_label_3
_geom_angle
_geom_angle_site_symmetry_1
_geom_angle_site_symmetry_3
O2 Ni1 N1 88.9(2) . .
O2 Ni1 N1 88.9(2) . 4
N1 Ni1 N1 89.981(6) . 4
O2 Ni1 N1 88.9(2) . 2
N1 Ni1 N1 177.9(3) . 2
N1 Ni1 N1 89.981(6) 4 2
O2 Ni1 N1 88.9(2) . 3
N1 Ni1 N1 89.981(6) . 3
N1 Ni1 N1 177.9(3) 4 3
N1 Ni1 N1 89.981(6) 2 3
O2 Ni1 O1 180.0 . .
N1 Ni1 O1 91.1(2) . .
N1 Ni1 O1 91.1(2) 4 .
N1 Ni1 O1 91.1(2) 2 .
N1 Ni1 O1 91.1(2) 3 .
S1 S1 S1 90.0 11_556 3
S1 S1 O2 67.5(2) 11_556 .
S1 S1 O2 67.5(2) 3 .
S1 S1 O2 67.5(2) 11_556 9_556
S1 S1 O2 67.5(2) 3 9_556
O2 S1 O2 114.6(6) . 9_556
S1 S1 S1 45.000(3) 11_556 9_556
S1 S1 S1 45.000(1) 3 9_556
O2 S1 S1 57.3(3) . 9_556
O2 S1 S1 57.3(3) 9_556 9_556
S1 S1 O3 161.3(13) 11_556 3
S1 S1 O3 71.3(12) 3 3
O2 S1 O3 103.9(6) . 3
O2 S1 O3 103.9(6) 9_556 3
S1 S1 O3 116.3(12) 9_556 3
S1 S1 O3 68.8(13) 11_556 .
S1 S1 O3 158.8(13) 3 .
O2 S1 O3 102.6(7) . .
O2 S1 O3 102.6(7) 9_556 .
S1 S1 O3 113.8(13) 9_556 .
O3 S1 O3 129.8(7) 3 .
S1 O2 S1 44.9(4) . 11_556
S1 O2 S1 44.9(4) . 3
S1 O2 S1 65.4(6) 11_556 3
S1 O2 S1 65.4(6) . 9_556
S1 O2 S1 44.9(4) 11_556 9_556
S1 O2 S1 44.9(4) 3 9_556
S1 O2 Ni1 147.3(3) . .
S1 O2 Ni1 147.3(3) 11_556 .
S1 O2 Ni1 147.3(3) 3 .
S1 O2 Ni1 147.3(3) 9_556 .
O4 O3 S1 179.1(23) 9_556 11_556
O4 O3 S1 139.2(25) 9_556 .
S1 O3 S1 39.8(7) 11_556 .
C3 N1 N2 104.5(5) . .
C3 N1 Ni1 135.1(5) . .
N2 N1 Ni1 117.7(4) . .
C1 N2 N1 112.8(5) . .
N2 C1 C2 106.4(6) . .
N2 C1 C5 122.3(6) . .
C2 C1 C5 131.3(7) . .
C1 C2 C3 105.7(6) . .
C1 C2 C2 127.1(6) . 8
C3 C2 C2 127.2(6) . 8
N1 C3 C2 110.6(6) . .
N1 C3 C4 122.6(7) . .
C2 C3 C4 126.7(6) . .
O8 N3 O8 125.6(51) 10_556 .
O8 N3 O5 116.2(27) 10_556 .
O8 N3 O5 116.2(27) . .
O6 N3A O5 119.7(21) . .
O6 N3A O7 120.2(21) . .
O5 N3A O7 120.1(21) . .
N3A O5 N3 172.3(44) . .

loop_
_geom_bond_atom_site_label_1
_geom_bond_atom_site_label_2
_geom_bond_distance
_geom_bond_site_symmetry_2
Ni1 O2 2.084(8) .
Ni1 N1 2.098(5) .
Ni1 N1 2.098(5) 4
Ni1 N1 2.098(5) 2
Ni1 N1 2.098(5) 3
Ni1 O1 2.118(10) .
S1 S1 1.075(11) 11_556
S1 S1 1.075(11) 3
S1 O2 1.407(8) .
S1 O2 1.407(8) 9_556
S1 S1 1.52(2) 9_556
S1 O3 1.57(2) 3
S1 O3 1.59(2) .
O2 S1 1.407(8) 11_556
O2 S1 1.407(8) 3
O2 S1 1.407(8) 9_556
O3 O4 0.96(2) 9_556
O3 S1 1.57(2) 11_556
N1 C3 1.343(8) .
N1 N2 1.360(7) .
N2 C1 1.338(9) .
C1 C2 1.380(10) .
C1 C5 1.492(11) .
C2 C3 1.401(10) .
C2 C2 1.470(13) 8
C3 C4 1.481(11) .
O4 O3 0.96(2) 9_556
N3 O8 1.22(2) 10_556
N3 O8 1.22(2) .
N3 O5 1.23(2) .
N3A O6 1.19(2) .
N3A O5 1.20(2) .
N3A O7 1.20(2) .
